data_4126370
loop_
_publ_author_name
'Lin, Rui-Biao'
'Li, Libo'
'Wu, Hui'
'Arman, Hadi'
'Li, Bin'
'Lin, Rong-Guang'
'Zhou, Wei'
'Chen, Banglin'

_publ_section_title
;
 Optimized Separation of Acetylene from Carbon Dioxide and Ethylene in a
 Microporous Material.
;
_journal_issue 23
_journal_name_full 'Journal of the American Chemical Society'
_journal_page_first 8022
_journal_page_last 8028
_journal_paper_doi 10.1021/jacs.7b03850
_journal_volume 139
_journal_year 2017
_chemical_formula_sum 'C20 H16 F6 N4 O6 S2 Si Zn'
_chemical_formula_weight 679.99
_chemical_name_systematic
;
 ?
;
_space_group_crystal_system orthorhombic
_space_group_IT_number 72
_space_group_name_Hall '-I 2 2c'
_space_group_name_H-M_alt 'I b a m'
_symmetry_space_group_name_Hall '-I 2 2c'
_symmetry_space_group_name_H-M 'I b a m'
_atom_sites_solution_hydrogens geom
_audit_creation_method SHELXL-2013
_cell_angle_alpha 90
_cell_angle_beta 90
_cell_angle_gamma 90
_cell_formula_units_Z 4
_cell_length_a 10.092(4)
_cell_length_b 19.277(8)
_cell_length_c 15.171(6)
_cell_measurement_reflns_used 6569
_cell_measurement_temperature 100(2)
_cell_measurement_theta_max 40.2
_cell_measurement_theta_min 2.3
_cell_volume 2951(2)
_computing_cell_refinement 'CrystalClear-SM Expert 2.0 r15 (Rigaku, 2011)'
_computing_data_collection 'CrystalClear-SM Expert 2.0 r15 (Rigaku, 2011)'
_computing_data_reduction 'CrystalClear-SM Expert 2.0 r15 (Rigaku, 2011)'
_computing_structure_refinement 'SHELXL-2013 (Sheldrick, 2013)'
_diffrn_ambient_temperature 100(2)
_diffrn_measured_fraction_theta_full 0.998
_diffrn_measured_fraction_theta_max 0.997
_diffrn_measurement_device_type 'Rigaku Saturn724 (2x2 bin mode)'
_diffrn_measurement_method 'profile data from \w-scans'
_diffrn_radiation_type MoK\a
_diffrn_radiation_wavelength 0.71073
_diffrn_reflns_av_R_equivalents 0.0527
_diffrn_reflns_av_unetI/netI 0.0427
_diffrn_reflns_Laue_measured_fraction_full 0.998
_diffrn_reflns_Laue_measured_fraction_max 0.997
_diffrn_reflns_limit_h_max 18
_diffrn_reflns_limit_h_min -15
_diffrn_reflns_limit_k_max 35
_diffrn_reflns_limit_k_min -34
_diffrn_reflns_limit_l_max 27
_diffrn_reflns_limit_l_min -27
_diffrn_reflns_number 22999
_diffrn_reflns_point_group_measured_fraction_full 0.998
_diffrn_reflns_point_group_measured_fraction_max 0.997
_diffrn_reflns_theta_full 25.242
_diffrn_reflns_theta_max 40.265
_diffrn_reflns_theta_min 2.113
_diffrn_source 'Sealed Tube'
_exptl_absorpt_coefficient_mu 1.092
_exptl_absorpt_correction_T_max 1.000
_exptl_absorpt_correction_T_min 0.857
_exptl_absorpt_correction_type multi-scan
_exptl_crystal_colour 'pale yellow'
_exptl_crystal_density_diffrn 1.530
_exptl_crystal_description block
_exptl_crystal_F_000 1368
_exptl_crystal_size_max 0.20
_exptl_crystal_size_mid 0.20
_exptl_crystal_size_min 0.20
_refine_diff_density_max 1.361
_refine_diff_density_min -1.149
_refine_diff_density_rms 0.137
_refine_ls_extinction_method none
_refine_ls_goodness_of_fit_ref 1.167
_refine_ls_hydrogen_treatment constr
_refine_ls_matrix_type full
_refine_ls_number_parameters 99
_refine_ls_number_reflns 4768
_refine_ls_number_restraints 0
_refine_ls_restrained_S_all 1.167
_refine_ls_R_factor_all 0.0969
_refine_ls_R_factor_gt 0.0891
_refine_ls_shift/su_max 0.000
_refine_ls_shift/su_mean 0.000
_refine_ls_structure_factor_coef Fsqd
_refine_ls_weighting_details
;
 w=1/[\s^2^(Fo^2^)+(0.0683P)^2^+12.2033P]
 where P=(Fo^2^+2Fc^2^)/3
;
_refine_ls_weighting_scheme calc
_refine_ls_wR_factor_gt 0.2062
_refine_ls_wR_factor_ref 0.2116
_reflns_Friedel_coverage 0.000
_reflns_number_gt 4320
_reflns_number_total 4768
_reflns_threshold_expression 'I > 2\s(I)'
_cod_data_source_file ja7b03850_si_003.cif
_cod_data_source_block UTSA-300_H2O
_cod_depositor_comments
;
The following automatic conversions were performed:

'_exptl_absorpt_correction_type' value 'Multi-scan' changed to
'multi-scan' according to
/home/data/users/saulius/crontab/automatic-downloads/current/ACS/lib/dictionaries/cif_core.dic
dictionary named 'cif_core.dic' version 2.4.2 from 2011-04-26.

Automatic conversion script
Id: cif_fix_values 4973 2017-02-22 13:04:09Z antanas 
;
_cod_database_code 4126370
_shelx_space_group_comment
;
The symmetry employed for this shelxl refinement is uniquely defined
by the following loop, which should always be used as a source of
symmetry information in preference to the above space-group names.
They are only intended as comments.
;
_shelxl_version_number 2013-2

loop_
_space_group_symop_operation_xyz
'x, y, z'
'-x, -y, z'
'x, -y, -z+1/2'
'-x, y, -z+1/2'
'x+1/2, y+1/2, z+1/2'
'-x+1/2, -y+1/2, z+1/2'
'x+1/2, -y+1/2, -z+1'
'-x+1/2, y+1/2, -z+1'
'-x, -y, -z'
'x, y, -z'
'-x, y, z-1/2'
'x, -y, z-1/2'
'-x+1/2, -y+1/2, -z+1/2'
'x+1/2, y+1/2, -z+1/2'
'-x+1/2, y+1/2, z'
'x+1/2, -y+1/2, z'

loop_
_atom_site_label
_atom_site_type_symbol
_atom_site_fract_x
_atom_site_fract_y
_atom_site_fract_z
_atom_site_U_iso_or_equiv
_atom_site_adp_type
_atom_site_occupancy
_atom_site_site_symmetry_order
_atom_site_calc_flag
_atom_site_refinement_flags_posn
_atom_site_refinement_flags_adp
_atom_site_refinement_flags_occupancy
_atom_site_disorder_assembly
_atom_site_disorder_group
Zn1 Zn 0.5000 0.0000 0.2500 0.01575(11) Uani 1 4 d S T P . .
S1 S 0.0000 0.22631(4) 0.2500 0.02679(19) Uani 1 2 d S T P . .
Si1 Si 0.5000 0.0000 0.0000 0.0175(2) Uani 1 4 d S T P . .
F1 F 0.5000 0.0000 0.11253(14) 0.0283(5) Uani 1 2 d S T P . .
F2 F 0.6626(2) 0.01728(17) 0.0000 0.0359(6) Uani 1 2 d S T P . .
F3 F 0.5329(3) -0.08439(13) 0.0000 0.0382(6) Uani 1 2 d S T P . .
N1 N 0.34801(18) 0.07638(10) 0.24849(12) 0.0196(3) Uani 1 1 d . . . . .
C1 C 0.3376(2) 0.12511(11) 0.31087(16) 0.0215(4) Uani 1 1 d . . . . .
H1 H 0.4050 0.1280 0.3545 0.026 Uiso 1 1 calc R U . . .
C2 C 0.2328(2) 0.17156(11) 0.31472(17) 0.0235(4) Uani 1 1 d . . . . .
H2 H 0.2286 0.2058 0.3597 0.028 Uiso 1 1 calc R U . . .
C3 C 0.1340(2) 0.16670(11) 0.25093(17) 0.0222(4) Uani 1 1 d . . . . .
C4 C 0.1435(2) 0.11632(14) 0.18572(17) 0.0261(4) Uani 1 1 d . . . . .
H4 H 0.0772 0.1121 0.1416 0.031 Uiso 1 1 calc R U . . .
C5 C 0.2527(2) 0.07232(13) 0.18674(16) 0.0234(4) Uani 1 1 d . . . . .
H5 H 0.2602 0.0380 0.1421 0.028 Uiso 1 1 calc R U . . .
O1W O 0.4225(7) 0.4394(4) 0.0000 0.098(2) Uiso 1 2 d S . P . .
O2W O 0.3129(8) 0.2052(4) 0.0000 0.0506(18) Uiso 0.5 2 d S . P . .
O3WA O 0.5010(8) 0.3092(5) 0.0000 0.085(2) Uiso 0.8 2 d S . P A 1
O3WB O 0.4847(14) 0.2430(8) 0.0000 0.060(3) Uiso 0.35 2 d S . P B 3
O3WC O 0.585(2) 0.2863(10) 0.0000 0.084(5) Uiso 0.35 2 d S . P C 2

loop_
_atom_site_aniso_label
_atom_site_aniso_U_11
_atom_site_aniso_U_22
_atom_site_aniso_U_33
_atom_site_aniso_U_23
_atom_site_aniso_U_13
_atom_site_aniso_U_12
Zn1 0.01387(19) 0.01829(19) 0.01509(19) 0.000 0.000 0.000
S1 0.0157(3) 0.0170(3) 0.0478(5) 0.000 0.0039(3) 0.000
Si1 0.0161(4) 0.0225(5) 0.0137(4) 0.000 0.000 0.0036(4)
F1 0.0248(10) 0.0464(13) 0.0135(7) 0.000 0.000 0.0061(9)
F2 0.0187(9) 0.0626(17) 0.0264(10) 0.000 0.000 -0.0035(10)
F3 0.0572(16) 0.0244(10) 0.0331(12) 0.000 0.000 0.0120(11)
N1 0.0164(7) 0.0210(7) 0.0214(7) -0.0012(6) 0.0018(6) 0.0005(5)
C1 0.0190(8) 0.0189(7) 0.0268(9) -0.0040(7) -0.0008(7) -0.0007(6)
C2 0.0182(8) 0.0188(8) 0.0335(11) -0.0056(7) 0.0026(8) -0.0007(6)
C3 0.0153(7) 0.0189(7) 0.0325(10) 0.0023(7) 0.0039(7) -0.0004(6)
C4 0.0205(9) 0.0314(10) 0.0265(10) -0.0031(8) -0.0027(8) 0.0073(8)
C5 0.0198(8) 0.0268(9) 0.0237(9) -0.0040(7) -0.0021(7) 0.0070(7)

loop_
_atom_type_symbol
_atom_type_description
_atom_type_scat_dispersion_real
_atom_type_scat_dispersion_imag
_atom_type_scat_source
C C 0.0030 0.0020 'International Tables Vol C Tables 4.2.6.8 and 6.1.1.4'
H H 0.0000 0.0000 'International Tables Vol C Tables 4.2.6.8 and 6.1.1.4'
F F 0.0170 0.0100 'International Tables Vol C Tables 4.2.6.8 and 6.1.1.4'
N N 0.0060 0.0030 'International Tables Vol C Tables 4.2.6.8 and 6.1.1.4'
O O 0.0110 0.0060 'International Tables Vol C Tables 4.2.6.8 and 6.1.1.4'
S S 0.1250 0.1230 'International Tables Vol C Tables 4.2.6.8 and 6.1.1.4'
Si Si 0.0820 0.0700 'International Tables Vol C Tables 4.2.6.8 and 6.1.1.4'
Zn Zn 0.2840 1.4300 'International Tables Vol C Tables 4.2.6.8 and 6.1.1.4'

loop_
_geom_angle_atom_site_label_1
_geom_angle_atom_site_label_2
_geom_angle_atom_site_label_3
_geom_angle
_geom_angle_site_symmetry_1
_geom_angle_site_symmetry_3
F1 Zn1 F1 180.0 3 .
F1 Zn1 N1 89.38(5) 3 4_655
F1 Zn1 N1 90.62(5) . 4_655
F1 Zn1 N1 89.38(5) 3 3
F1 Zn1 N1 90.62(5) . 3
N1 Zn1 N1 178.76(10) 4_655 3
F1 Zn1 N1 90.62(5) 3 2_655
F1 Zn1 N1 89.38(5) . 2_655
N1 Zn1 N1 87.66(11) 4_655 2_655
N1 Zn1 N1 92.35(11) 3 2_655
F1 Zn1 N1 90.62(5) 3 .
F1 Zn1 N1 89.38(5) . .
N1 Zn1 N1 92.35(11) 4_655 .
N1 Zn1 N1 87.66(11) 3 .
N1 Zn1 N1 178.76(10) 2_655 .
C3 S1 C3 99.28(15) 4 .
F3 Si1 F3 180.0(2) . 9_655
F3 Si1 F2 90.06(16) . 9_655
F3 Si1 F2 89.94(16) 9_655 9_655
F3 Si1 F2 89.94(16) . .
F3 Si1 F2 90.06(16) 9_655 .
F2 Si1 F2 180.0 9_655 .
F3 Si1 F1 90.0 . .
F3 Si1 F1 90.0 9_655 .
F2 Si1 F1 90.0 9_655 .
F2 Si1 F1 90.0 . .
F3 Si1 F1 90.0 . 9_655
F3 Si1 F1 90.0 9_655 9_655
F2 Si1 F1 90.0 9_655 9_655
F2 Si1 F1 90.0 . 9_655
F1 Si1 F1 180.0 . 9_655
Si1 F1 Zn1 180.0 . .
C1 N1 C5 118.53(19) . .
C1 N1 Zn1 122.36(15) . .
C5 N1 Zn1 118.89(15) . .
N1 C1 C2 122.9(2) . .
N1 C1 H1 118.6 . .
C2 C1 H1 118.6 . .
C1 C2 C3 118.3(2) . .
C1 C2 H2 120.9 . .
C3 C2 H2 120.9 . .
C4 C3 C2 119.5(2) . .
C4 C3 S1 119.98(18) . .
C2 C3 S1 120.51(18) . .
C3 C4 C5 118.3(2) . .
C3 C4 H4 120.9 . .
C5 C4 H4 120.9 . .
N1 C5 C4 122.6(2) . .
N1 C5 H5 118.7 . .
C4 C5 H5 118.7 . .

loop_
_geom_bond_atom_site_label_1
_geom_bond_atom_site_label_2
_geom_bond_distance
_geom_bond_site_symmetry_2
Zn1 F1 2.086(2) 3
Zn1 F1 2.086(2) .
Zn1 N1 2.126(2) 4_655
Zn1 N1 2.126(2) 3
Zn1 N1 2.126(2) 2_655
Zn1 N1 2.126(2) .
S1 C3 1.774(2) 4
S1 C3 1.774(2) .
Si1 F3 1.660(3) .
Si1 F3 1.660(3) 9_655
Si1 F2 1.674(2) 9_655
Si1 F2 1.674(2) .
Si1 F1 1.707(2) .
Si1 F1 1.707(2) 9_655
N1 C1 1.338(3) .
N1 C5 1.345(3) .
C1 C2 1.387(3) .
C1 H1 0.9500 .
C2 C3 1.393(3) .
C2 H2 0.9500 .
C3 C4 1.390(4) .
C4 C5 1.390(3) .
C4 H4 0.9500 .
C5 H5 0.9500 .

loop_
_geom_torsion_atom_site_label_1
_geom_torsion_atom_site_label_2
_geom_torsion_atom_site_label_3
_geom_torsion_atom_site_label_4
_geom_torsion
_geom_torsion_site_symmetry_1
C5 N1 C1 C2 0.1(3) .
Zn1 N1 C1 C2 -174.47(18) .
N1 C1 C2 C3 0.4(4) .
C1 C2 C3 C4 -0.4(3) .
C1 C2 C3 S1 -177.95(18) .
C3 S1 C3 C4 55.36(18) 4
C3 S1 C3 C2 -127.1(2) 4
C2 C3 C4 C5 0.0(4) .
S1 C3 C4 C5 177.5(2) .
C1 N1 C5 C4 -0.6(4) .
Zn1 N1 C5 C4 174.2(2) .
C3 C4 C5 N1 0.5(4) .
